data_4315508
loop_
_publ_author_name
'Robert P. Davies'
'M. Giovanna Martinelli'
'Laura Patel'
'Andrew J. P. White'

_publ_section_title
;
 Facile Synthesis of Bis(dichalcogenophosphinate)s and a Remarkable
 [Li8(OH)6]2+ Polyhedron
;
_journal_name_full 'Inorganic Chemistry'
_journal_page_first 4626
_journal_page_last 4631
_journal_paper_doi 10.1021/ic100272y
_journal_volume 49
_journal_year 2010
_chemical_formula_sum 'C30 H46 Li2 O4 P2 S4'
_chemical_formula_weight 674.73
_chemical_name_common 2
_chemical_name_systematic
; 
 ? 
;
_space_group_IT_number 148
_symmetry_cell_setting trigonal
_symmetry_space_group_name_Hall '-R 3'
_symmetry_space_group_name_H-M 'R -3 :H'
_atom_sites_solution_hydrogens geom
_atom_sites_solution_primary direct
_atom_sites_solution_secondary difmap
_audit_creation_method SHELXL-97
_cell_angle_alpha 90.00
_cell_angle_beta 90.00
_cell_angle_gamma 120.00
_cell_formula_units_Z 9
_cell_length_a 28.5600(7)
_cell_length_b 28.5600(7)
_cell_length_c 12.2070(4)
_cell_measurement_reflns_used 14865
_cell_measurement_temperature 180(2)
_cell_measurement_theta_max 26.373
_cell_measurement_theta_min 2.91
_cell_volume 8623.0(4)
_computing_cell_refinement 'HKL Scalepack (Otwinowski & Minor 1997)'
_computing_data_collection 'Collect (Nonius BV, 1997-2000)'
_computing_data_reduction 'HKL Denzo and Scalepack (Otwinowski & Minor 1997)'
_computing_molecular_graphics 'Ortep-3 for Windows (Farrugia, 1997)'
_computing_publication_material 'WinGX publication routines (Farrugia, 1999)'
_computing_structure_refinement 'SHELXL-97 (Sheldrick, 1997)'
_computing_structure_solution 'SHELXS-97 (Sheldrick, 1990)'
_diffrn_ambient_temperature 180(2)
_diffrn_measured_fraction_theta_full 0.991
_diffrn_measured_fraction_theta_max 0.991
_diffrn_measurement_device_type KappaCCD
_diffrn_measurement_method CCD
_diffrn_radiation_monochromator graphite
_diffrn_radiation_source 'fine-focus sealed tube'
_diffrn_radiation_type MoK\a
_diffrn_radiation_wavelength 0.71073
_diffrn_reflns_av_R_equivalents 0.0972
_diffrn_reflns_av_sigmaI/netI 0.0698
_diffrn_reflns_limit_h_max 35
_diffrn_reflns_limit_h_min -35
_diffrn_reflns_limit_k_max 35
_diffrn_reflns_limit_k_min -35
_diffrn_reflns_limit_l_max 15
_diffrn_reflns_limit_l_min -14
_diffrn_reflns_number 26981
_diffrn_reflns_theta_full 26.36
_diffrn_reflns_theta_max 26.36
_diffrn_reflns_theta_min 4.88
_exptl_absorpt_coefficient_mu 0.361
_exptl_absorpt_correction_T_max 0.974
_exptl_absorpt_correction_T_min 0.853
_exptl_absorpt_correction_type multi-scan
_exptl_absorpt_process_details 'Sortav (Blessing 1995)'
_exptl_crystal_colour colourless
_exptl_crystal_density_diffrn 1.169
_exptl_crystal_density_method 'not measured'
_exptl_crystal_description needle
_exptl_crystal_F_000 3222
_exptl_crystal_size_max 0.5
_exptl_crystal_size_mid 0.2
_exptl_crystal_size_min 0.2
_refine_diff_density_max 1.126
_refine_diff_density_min -0.796
_refine_diff_density_rms 0.094
_refine_ls_extinction_method none
_refine_ls_goodness_of_fit_ref 1.059
_refine_ls_hydrogen_treatment constr
_refine_ls_matrix_type full
_refine_ls_number_parameters 298
_refine_ls_number_reflns 3881
_refine_ls_number_restraints 342
_refine_ls_restrained_S_all 1.026
_refine_ls_R_factor_all 0.1342
_refine_ls_R_factor_gt 0.0778
_refine_ls_shift/su_max 0.001
_refine_ls_shift/su_mean 0.000
_refine_ls_structure_factor_coef Fsqd
_refine_ls_weighting_details 'calc w=1/[\s^2^(Fo^2^)+(0.1250P)^2^+35.9756P] where P=(Fo^2^+2Fc^2^)/3'
_refine_ls_weighting_scheme calc
_refine_ls_wR_factor_gt 0.2023
_refine_ls_wR_factor_ref 0.2475
_reflns_number_gt 2397
_reflns_number_total 3880
_reflns_threshold_expression >2sigma(I)
_cod_data_source_file ic100272y_si_001_1.cif
_cod_data_source_block 2
_cod_original_cell_volume 8622.9(4)
_cod_original_sg_symbol_H-M 'R -3'
_cod_database_code 4315508

loop_
_symmetry_equiv_pos_as_xyz
'x, y, z'
'-y, x-y, z'
'-x+y, -x, z'
'x+2/3, y+1/3, z+1/3'
'-y+2/3, x-y+1/3, z+1/3'
'-x+y+2/3, -x+1/3, z+1/3'
'x+1/3, y+2/3, z+2/3'
'-y+1/3, x-y+2/3, z+2/3'
'-x+y+1/3, -x+2/3, z+2/3'
'-x, -y, -z'
'y, -x+y, -z'
'x-y, x, -z'
'-x+2/3, -y+1/3, -z+1/3'
'y+2/3, -x+y+1/3, -z+1/3'
'x-y+2/3, x+1/3, -z+1/3'
'-x+1/3, -y+2/3, -z+2/3'
'y+1/3, -x+y+2/3, -z+2/3'
'x-y+1/3, x+2/3, -z+2/3'

loop_
_atom_site_label
_atom_site_type_symbol
_atom_site_fract_x
_atom_site_fract_y
_atom_site_fract_z
_atom_site_U_iso_or_equiv
_atom_site_adp_type
_atom_site_occupancy
_atom_site_symmetry_multiplicity
_atom_site_calc_flag
_atom_site_refinement_flags
_atom_site_disorder_assembly
_atom_site_disorder_group
C1 C 0.23409(18) 0.17563(19) 0.1659(3) 0.0433(10) Uani 1 1 d . A .
C2 C 0.2524(2) 0.2299(2) 0.1498(4) 0.0587(13) Uani 1 1 d . . .
H2 H 0.2795 0.2558 0.1967 0.070 Uiso 1 1 calc R . .
C3 C 0.2319(3) 0.2474(3) 0.0667(5) 0.0762(17) Uani 1 1 d . . .
H3 H 0.2451 0.2849 0.0564 0.091 Uiso 1 1 calc R . .
C4 C 0.1933(3) 0.2110(3) 0.0008(6) 0.087(2) Uani 1 1 d . . .
H4 H 0.1791 0.2232 -0.0559 0.104 Uiso 1 1 calc R . .
C5 C 0.1736(3) 0.1557(3) 0.0138(6) 0.089(2) Uani 1 1 d . . .
H5 H 0.1467 0.1304 -0.0343 0.107 Uiso 1 1 calc R . .
C6 C 0.1941(2) 0.1382(2) 0.0994(4) 0.0641(14) Uani 1 1 d . . .
H6 H 0.1803 0.1007 0.1111 0.077 Uiso 1 1 calc R . .
C7 C 0.1488(9) 0.0996(11) 0.588(2) 0.097(6) Uani 0.50 1 d PDU A 1
H7A H 0.1316 0.0910 0.5147 0.117 Uiso 0.50 1 calc PR A 1
H7B H 0.1656 0.1391 0.5991 0.117 Uiso 0.50 1 calc PR A 1
C7A C 0.1511(9) 0.1004(13) 0.556(2) 0.106(8) Uani 0.50 1 d PDU A 2
H7C H 0.1415 0.0926 0.4777 0.128 Uiso 0.50 1 calc PR A 2
H7D H 0.1634 0.1389 0.5716 0.128 Uiso 0.50 1 calc PR A 2
C8 C 0.1066(11) 0.0711(10) 0.673(2) 0.105(6) Uani 0.50 1 d PDU A 1
H8A H 0.0697 0.0542 0.6413 0.126 Uiso 0.50 1 calc PR A 1
H8B H 0.1097 0.0955 0.7333 0.126 Uiso 0.50 1 calc PR A 1
C8A C 0.1062(11) 0.0630(12) 0.6299(16) 0.105(7) Uani 0.50 1 d PDU A 2
H8C H 0.0844 0.0275 0.5938 0.126 Uiso 0.50 1 calc PR A 2
H8D H 0.0823 0.0780 0.6457 0.126 Uiso 0.50 1 calc PR A 2
C9 C 0.1209(8) 0.0298(7) 0.7086(18) 0.098(5) Uani 0.50 1 d PDU A 1
H9A H 0.0990 -0.0045 0.6682 0.118 Uiso 0.50 1 calc PR A 1
H9B H 0.1138 0.0225 0.7880 0.118 Uiso 0.50 1 calc PR A 1
C9A C 0.1296(10) 0.0563(11) 0.7343(17) 0.126(7) Uani 0.50 1 d PDU A 2
H9C H 0.1439 0.0886 0.7819 0.151 Uiso 0.50 1 calc PR A 2
H9D H 0.1036 0.0237 0.7757 0.151 Uiso 0.50 1 calc PR A 2
C10 C 0.1798(10) 0.0522(12) 0.6849(17) 0.074(6) Uani 0.50 1 d PDU A 1
H10B H 0.2021 0.0740 0.7475 0.088 Uiso 0.50 1 calc PR A 1
H10A H 0.1876 0.0227 0.6704 0.088 Uiso 0.50 1 calc PR A 1
C10A C 0.1732(14) 0.0499(16) 0.682(3) 0.116(10) Uani 0.50 1 d PDU A 2
H10D H 0.2035 0.0603 0.7340 0.139 Uiso 0.50 1 calc PR A 2
H10C H 0.1593 0.0121 0.6589 0.139 Uiso 0.50 1 calc PR A 2
C11 C 0.3482(11) 0.0981(15) 0.4774(19) 0.098(6) Uani 0.34 1 d PDU A 1
H11B H 0.3824 0.1332 0.4759 0.118 Uiso 0.34 1 calc PR A 1
H11A H 0.3353 0.0869 0.4014 0.118 Uiso 0.34 1 calc PR A 1
C14B C 0.3149(10) 0.0579(9) 0.495(2) 0.092(6) Uani 0.33 1 d PDU A 4
H14E H 0.3217 0.0634 0.4155 0.110 Uiso 0.33 1 calc PR A 4
H14F H 0.2835 0.0215 0.5087 0.110 Uiso 0.33 1 calc PR A 4
C11B C 0.3608(8) 0.1466(10) 0.565(3) 0.116(8) Uani 0.33 1 d PDU A 4
H11F H 0.3598 0.1690 0.6254 0.139 Uiso 0.33 1 calc PR A 4
H11E H 0.3745 0.1693 0.4982 0.139 Uiso 0.33 1 calc PR A 4
C12 C 0.3554(16) 0.0556(13) 0.536(2) 0.094(8) Uani 0.34 1 d PDU A 1
H12B H 0.3224 0.0195 0.5333 0.113 Uiso 0.34 1 calc PR A 1
H12A H 0.3867 0.0532 0.5081 0.113 Uiso 0.34 1 calc PR A 1
C13B C 0.3643(15) 0.0663(16) 0.556(4) 0.097(8) Uani 0.33 1 d PDU A 4
H13E H 0.3532 0.0418 0.6205 0.116 Uiso 0.33 1 calc PR A 4
H13F H 0.3867 0.0576 0.5080 0.116 Uiso 0.33 1 calc PR A 4
C12B C 0.3965(18) 0.1239(15) 0.594(5) 0.106(9) Uani 0.33 1 d PDU A 4
H12E H 0.4032 0.1260 0.6739 0.127 Uiso 0.33 1 calc PR A 4
H12F H 0.4316 0.1433 0.5552 0.127 Uiso 0.33 1 calc PR A 4
C13 C 0.3654(14) 0.0800(16) 0.649(3) 0.100(8) Uani 0.34 1 d PDU A 1
H13A H 0.3606 0.0534 0.7058 0.120 Uiso 0.34 1 calc PR A 1
H13B H 0.4021 0.1120 0.6548 0.120 Uiso 0.34 1 calc PR A 1
C12A C 0.3893(16) 0.1195(13) 0.591(4) 0.103(9) Uani 0.33 1 d PDU A 3
H12C H 0.3986 0.1446 0.6533 0.124 Uiso 0.33 1 calc PR A 3
H12D H 0.4234 0.1236 0.5609 0.124 Uiso 0.33 1 calc PR A 3
C13A C 0.3543(11) 0.0626(12) 0.630(3) 0.086(6) Uani 0.33 1 d PDU A 3
H13C H 0.3518 0.0353 0.5769 0.103 Uiso 0.33 1 calc PR A 3
H13D H 0.3655 0.0561 0.7028 0.103 Uiso 0.33 1 calc PR A 3
C14 C 0.3224(12) 0.0952(13) 0.6548(13) 0.096(7) Uani 0.34 1 d PDU A 1
H14A H 0.2905 0.0670 0.6945 0.115 Uiso 0.34 1 calc PR A 1
H14B H 0.3361 0.1298 0.6949 0.115 Uiso 0.34 1 calc PR A 1
C11A C 0.3623(7) 0.1348(14) 0.504(2) 0.092(7) Uani 0.33 1 d PDU A 3
H11C H 0.3739 0.1738 0.5050 0.111 Uiso 0.33 1 calc PR A 3
H11D H 0.3673 0.1241 0.4293 0.111 Uiso 0.33 1 calc PR A 3
C14A C 0.3043(9) 0.0665(9) 0.6349(19) 0.082(6) Uani 0.33 1 d PDU A 3
H14C H 0.2718 0.0302 0.6276 0.098 Uiso 0.33 1 calc PR A 3
H14D H 0.3022 0.0824 0.7055 0.098 Uiso 0.33 1 calc PR A 3
C15 C 0.33331(19) 0.1806(2) 0.2191(4) 0.0507(11) Uani 1 1 d . . .
H15A H 0.3504 0.2200 0.2054 0.061 Uiso 1 1 calc R . .
H15B H 0.3554 0.1751 0.2746 0.061 Uiso 1 1 calc R . .
Li1 Li 0.2483(4) 0.1078(4) 0.4885(7) 0.059(2) Uani 1 1 d . A .
O1 O 0.19025(18) 0.08513(18) 0.5904(3) 0.0748(12) Uani 1 1 d D . .
O2 O 0.30711(17) 0.10086(19) 0.5448(3) 0.0781(12) Uani 1 1 d D . .
P1 P 0.26479(5) 0.15561(5) 0.27404(9) 0.0422(3) Uani 1 1 d . . .
S1 S 0.22535(6) 0.07645(5) 0.29516(10) 0.0619(4) Uani 1 1 d . A .
S2 S 0.27381(6) 0.19812(5) 0.41071(10) 0.0589(4) Uani 1 1 d . A .

loop_
_atom_site_aniso_label
_atom_site_aniso_U_11
_atom_site_aniso_U_22
_atom_site_aniso_U_33
_atom_site_aniso_U_23
_atom_site_aniso_U_13
_atom_site_aniso_U_12
C1 0.050(3) 0.053(3) 0.038(2) 0.0053(19) 0.0041(19) 0.033(2)
C2 0.070(3) 0.054(3) 0.058(3) 0.009(2) 0.002(3) 0.035(3)
C3 0.094(5) 0.076(4) 0.074(4) 0.025(3) 0.005(3) 0.054(4)
C4 0.099(5) 0.117(6) 0.076(4) 0.028(4) -0.003(4) 0.077(5)
C5 0.080(4) 0.107(6) 0.079(4) -0.001(4) -0.033(4) 0.047(4)
C6 0.063(3) 0.065(3) 0.062(3) -0.001(3) -0.014(3) 0.031(3)
C7 0.120(11) 0.124(10) 0.105(15) 0.083(10) 0.075(9) 0.104(9)
C7A 0.094(11) 0.164(16) 0.078(13) 0.020(12) 0.029(9) 0.077(11)
C8 0.120(11) 0.118(12) 0.111(13) 0.061(11) 0.074(11) 0.086(9)
C8A 0.101(10) 0.136(12) 0.103(13) 0.023(11) 0.045(11) 0.078(9)
C9 0.106(10) 0.093(10) 0.107(12) 0.042(9) 0.055(9) 0.058(9)
C9A 0.132(12) 0.147(15) 0.097(11) 0.028(12) 0.064(10) 0.068(12)
C10 0.097(11) 0.093(11) 0.052(8) 0.038(8) 0.034(8) 0.062(9)
C10A 0.119(16) 0.109(15) 0.107(16) 0.037(14) 0.001(14) 0.048(13)
C11 0.085(12) 0.127(15) 0.097(13) 0.013(12) -0.003(10) 0.064(12)
C14B 0.087(13) 0.073(12) 0.134(16) -0.002(11) -0.013(12) 0.055(10)
C11B 0.086(13) 0.136(16) 0.132(17) -0.040(14) -0.038(13) 0.060(12)
C12 0.090(13) 0.105(14) 0.100(15) -0.003(12) -0.011(11) 0.059(12)
C13B 0.095(12) 0.129(14) 0.091(13) -0.011(12) -0.031(11) 0.074(12)
C12B 0.094(14) 0.138(14) 0.101(13) -0.012(13) -0.026(12) 0.069(12)
C13 0.104(13) 0.125(16) 0.093(13) -0.007(12) -0.019(11) 0.073(12)
C12A 0.085(13) 0.139(15) 0.101(13) -0.011(13) -0.032(12) 0.068(13)
C13A 0.101(13) 0.096(13) 0.091(12) -0.002(11) -0.025(11) 0.071(11)
C14 0.100(16) 0.142(18) 0.070(11) -0.031(12) -0.035(10) 0.079(15)
C11A 0.076(12) 0.132(16) 0.082(13) -0.004(13) -0.005(11) 0.062(12)
C14A 0.076(14) 0.064(12) 0.104(14) 0.022(11) -0.014(11) 0.035(11)
C15 0.052(3) 0.055(3) 0.049(3) -0.005(2) -0.004(2) 0.029(2)
Li1 0.067(5) 0.073(6) 0.048(4) 0.010(4) 0.007(4) 0.042(5)
O1 0.096(3) 0.095(3) 0.062(2) 0.033(2) 0.029(2) 0.069(3)
O2 0.069(3) 0.107(3) 0.069(3) 0.012(2) 0.002(2) 0.052(3)
P1 0.0494(7) 0.0493(7) 0.0336(6) 0.0057(5) 0.0056(5) 0.0291(6)
S1 0.0942(11) 0.0428(7) 0.0455(7) 0.0018(5) -0.0027(6) 0.0320(7)
S2 0.0724(9) 0.0528(8) 0.0434(7) -0.0050(5) -0.0017(6) 0.0253(7)

loop_
_atom_type_symbol
_atom_type_description
_atom_type_scat_dispersion_real
_atom_type_scat_dispersion_imag
_atom_type_scat_source
C C 0.0033 0.0016 'International Tables Vol C Tables 4.2.6.8 and 6.1.1.4'
H H 0.0000 0.0000 'International Tables Vol C Tables 4.2.6.8 and 6.1.1.4'
S S 0.1246 0.1234 'International Tables Vol C Tables 4.2.6.8 and 6.1.1.4'
O O 0.0106 0.0060 'International Tables Vol C Tables 4.2.6.8 and 6.1.1.4'
P P 0.1023 0.0942 'International Tables Vol C Tables 4.2.6.8 and 6.1.1.4'
Li Li -0.0003 0.0001 'International Tables Vol C Tables 4.2.6.8 and 6.1.1.4'

loop_
_geom_angle_atom_site_label_1
_geom_angle_atom_site_label_2
_geom_angle_atom_site_label_3
_geom_angle
_geom_angle_site_symmetry_1
_geom_angle_site_symmetry_3
_geom_angle_publ_flag
C6 C1 C2 119.4(4) . . ?
C6 C1 P1 121.7(4) . . ?
C2 C1 P1 118.9(4) . . ?
C1 C2 C3 121.3(6) . . ?
C4 C3 C2 119.6(6) . . ?
C3 C4 C5 121.2(6) . . ?
C4 C5 C6 118.9(6) . . ?
C1 C6 C5 119.6(6) . . ?
O1 C7 C8 112.8(13) . . ?
O1 C7A C8A 97.3(16) . . ?
C7 C8 C9 99.7(15) . . ?
C7A C8A C9A 109(2) . . ?
C8 C9 C10 107.3(17) . . ?
C10A C9A C8A 96(2) . . ?
O1 C10 C9 105.0(14) . . ?
O1 C10A C9A 105.2(16) . . ?
O2 C11 C12 102(2) . . ?
O2 C14B C13B 101(2) . . ?
O2 C11B C12B 107(2) . . ?
C13 C12 C11 98(3) . . ?
C12B C13B C14B 110(3) . . ?
C11B C12B C13B 103(3) . . ?
C14 C13 C12 101(2) . . ?
C11A C12A C13A 112(3) . . ?
C14A C13A C12A 94(3) . . ?
O2 C14 C13 108.8(19) . . ?
O2 C11A C12A 96(2) . . ?
O2 C14A C13A 106.9(18) . . ?
C15 C15 P1 112.7(4) 13 . ?
O1 Li1 O2 112.9(4) . . ?
O1 Li1 S2 110.8(4) . . ?
O2 Li1 S2 115.2(4) . . ?
O1 Li1 S1 117.9(5) . . ?
O2 Li1 S1 112.9(4) . . ?
S2 Li1 S1 84.2(3) . . ?
O1 Li1 P1 131.4(4) . . ?
O2 Li1 P1 115.5(4) . . ?
S2 Li1 P1 43.02(14) . . ?
S1 Li1 P1 42.36(14) . . ?
C10A O1 C10 7(2) . . ?
C10A O1 C7 100.4(14) . . ?
C10 O1 C7 106.0(11) . . ?
C10A O1 C7A 113.4(15) . . ?
C10 O1 C7A 119.6(13) . . ?
C7 O1 C7A 15.6(18) . . ?
C10A O1 Li1 133.5(12) . . ?
C10 O1 Li1 127.8(8) . . ?
C7 O1 Li1 126.1(9) . . ?
C7A O1 Li1 112.3(10) . . ?
C14 O2 C14A 30.4(12) . . ?
C14 O2 C11B 72.8(18) . . ?
C14A O2 C11B 99.1(17) . . ?
C14 O2 C11A 96.2(16) . . ?
C14A O2 C11A 112.7(15) . . ?
C11B O2 C11A 32.9(14) . . ?
C14 O2 C11 102.7(15) . . ?
C14A O2 C11 99.4(15) . . ?
C11B O2 C11 68.2(17) . . ?
C11A O2 C11 38.7(14) . . ?
C14 O2 C14B 96.3(15) . . ?
C14A O2 C14B 74.4(15) . . ?
C11B O2 C14B 106.5(16) . . ?
C11A O2 C14B 81.4(17) . . ?
C11 O2 C14B 43.1(14) . . ?
C14 O2 Li1 132.4(11) . . ?
C14A O2 Li1 126.0(10) . . ?
C11B O2 Li1 123.6(13) . . ?
C11A O2 Li1 121.1(11) . . ?
C11 O2 Li1 124.9(10) . . ?
C14B O2 Li1 116.2(9) . . ?
C1 P1 C15 101.5(2) . . ?
C1 P1 S1 111.37(16) . . ?
C15 P1 S1 112.27(17) . . ?
C1 P1 S2 110.39(15) . . ?
C15 P1 S2 106.15(16) . . ?
S1 P1 S2 114.34(7) . . ?
C1 P1 Li1 144.5(2) . . ?
C15 P1 Li1 113.9(2) . . ?
S1 P1 Li1 58.29(19) . . ?
S2 P1 Li1 58.06(19) . . ?
P1 S1 Li1 79.3(2) . . ?
P1 S2 Li1 78.9(2) . . ?

loop_
_geom_bond_atom_site_label_1
_geom_bond_atom_site_label_2
_geom_bond_distance
_geom_bond_site_symmetry_2
_geom_bond_publ_flag
C1 C6 1.374(7) . ?
C1 C2 1.381(7) . ?
C1 P1 1.827(4) . ?
C2 C3 1.382(8) . ?
C3 C4 1.340(10) . ?
C4 C5 1.395(10) . ?
C5 C6 1.407(8) . ?
C7 O1 1.436(11) . ?
C7 C8 1.486(14) . ?
C7A O1 1.450(13) . ?
C7A C8A 1.493(15) . ?
C8 C9 1.495(15) . ?
C8A C9A 1.495(15) . ?
C9 C10 1.498(15) . ?
C9A C10A 1.487(16) . ?
C10 O1 1.423(11) . ?
C10A O1 1.421(13) . ?
C11 O2 1.469(14) . ?
C11 C12 1.509(16) . ?
C14B O2 1.481(13) . ?
C14B C13B 1.506(16) . ?
C11B O2 1.453(15) . ?
C11B C12B 1.500(16) . ?
C12 C13 1.499(16) . ?
C13B C12B 1.502(16) . ?
C13 C14 1.499(15) . ?
C12A C11A 1.500(15) . ?
C12A C13A 1.500(16) . ?
C13A C14A 1.491(15) . ?
C14 O2 1.445(14) . ?
C11A O2 1.465(14) . ?
C14A O2 1.448(13) . ?
C15 C15 1.510(9) 13 ?
C15 P1 1.842(5) . ?
Li1 O1 1.908(9) . ?
Li1 O2 1.915(10) . ?
Li1 S2 2.491(9) . ?
Li1 S1 2.494(9) . ?
Li1 P1 2.881(8) . ?
P1 S1 1.9749(17) . ?
P1 S2 2.0028(16) . ?
